data_6000051
loop_
_publ_author_name
'Siegrist, Theo'
'Svensson, Christer'
'Vanderah, Terreil A.'
'Roth, Robert S.'

_publ_section_title
;
 Structural study of Ba11Fe8Ti9O41 by X-ray diffraction
;
_journal_name_full 'Solid State Sciences'
_journal_page_first 539
_journal_page_last 544
_journal_paper_doi 10.1016/S1293-2558(00)01073-6
_journal_volume 2
_journal_year 2000
_chemical_formula_sum 'Ba11 Fe8 O41 Ti9'
_chemical_formula_weight 3044.14
_space_group_crystal_system hexagonal
_space_group_IT_number 194
_space_group_name_Hall '-P 6c 2c'
_space_group_name_H-M_alt 'P 63/m m c'
_cell_angle_alpha 90
_cell_angle_beta 90
_cell_angle_gamma 120
_cell_formula_units_Z 2
_cell_length_a 5.7506(3)
_cell_length_b 5.7506(3)
_cell_length_c 61.413(2)
_cell_volume 1758.8(2)
_diffrn_ambient_temperature 293
_diffrn_radiation_probe x-ray
_diffrn_radiation_type MoK\a
_diffrn_radiation_wavelength 0.71073
_exptl_absorpt_coefficient_mu 17.99
_exptl_crystal_density_diffrn 5.75
_refine_ls_number_parameters 93
_refine_ls_number_reflns 1925
_refine_ls_R_factor_gt 0.0449
_refine_ls_wR_factor_gt 0.0584
_cod_depositor_comments
;
 The contrast between Fe and Ti by X-ray diffraction is small,
 therefore no attempt was made to directly refine their relative
 occupancies. However, systematic assignment of Fe to tetrahedral
 sites, followed by least-squares refinements permitted
 determination of sites that are preferentially occupied by Fe.
;
_cod_database_code 6000051

loop_
_space_group_symop_id
_space_group_symop_operation_xyz
1 x,y,z
2 x-y,x,1/2+z
3 -y,x-y,z
4 -x,-y,1/2+z
5 -x+y,-x,z
6 y,-x+y,1/2+z
7 -y,-x,1/2-z
8 x-y,-y,-z
9 x,x-y,1/2-z
10 y,x,-z
11 -x+y,y,1/2-z
12 -x,-x+y,-z
13 -x,-y,-z
14 -x+y,-x,1/2-z
15 y,-x+y,-z
16 x,y,1/2-z
17 x-y,x,-z
18 -y,x-y,1/2-z
19 y,x,1/2+z
20 -x+y,y,z
21 -x,-x+y,1/2+z
22 -y,-x,z
23 x-y,-y,1/2+z
24 x,x-y,z

loop_
_atom_site_label
_atom_site_type_symbol
_atom_site_adp_type
_atom_site_fract_x
_atom_site_fract_y
_atom_site_fract_z
_atom_site_occupancy
_atom_site_U_iso_or_equiv
_atom_site_calc_flag
_atom_site_refinement_flags_posn
_atom_site_refinement_flags_adp
_atom_site_refinement_flags_occupancy
_atom_site_disorder_assembly
_atom_site_disorder_group
Ba6 Ba Uiso 0.33333 0.66667 0.21016(1) 0.500 0.0132(2) . . . . . .
Fe1 Fe Uiso 0.33333 0.66667 0.18553(2) 0.500 0.0046(3) . . . . . .
Fe2 Fe Uiso 0.50856(11) 0.49144 0.23342(1) 0.500 0.0094(3) . . . . . .
Fe7 Fe Uiso 0.00000 0.00000 0.22702(1) 1.000 0.0108(2) . . . . . .
Ti1 Ti Uiso 0.00000 0.00000 0.00000 1.000 0.0059(3) . . . . . .
Ti2 Ti Uiso 0.33333 0.66667 0.03431(1) 1.000 0.0076(2) . . . . . .
Ti3 Ti Uiso 0.33333 0.66667 0.07814(2) 1.000 0.0083(2) . . . . . .
Ti4 Ti Uiso 0.00000 0.00000 0.11303(1) 1.000 0.0061(2) . . . . . .
Ti5 Ti Uiso 0.66667 0.33333 0.14763(1) 1.000 0.0021(2) . . . . . .
Ti6 Ti Uiso 0.66667 0.33333 0.19273(1) 1.000 0.0036(2) . . . . . .
O1 O Uiso 0.1658(3) 0.33160 0.01847(4) 1.000 0.0087(6) . . . . . .
O2 O Uiso 0.0356(5) 0.51780 0.05696(4) 1.000 0.0074(6) . . . . . .
O3 O Uiso 0.1649(3) 0.32980 0.09572(4) 1.000 0.0065(6) . . . . . .
O4 O Uiso 0.3315(5) 0.16575 0.13300(4) 1.000 0.0064(6) . . . . . .
O5 O Uiso 0.5138(3) 0.02760 0.17222(4) 1.000 0.0117(8) . . . . . .
O6 O Uiso 0.3379(6) 0.16895 0.21143(4) 1.000 0.0106(7) . . . . . .
O7 O Uiso 0.1571(4) 0.31420 0.25000 1.000 0.0067(9) . . . . . .
O8 O Uiso 0.33333 0.66667 0.2156(3) 0.500 0.108(9) . . . . . .
O9 O Uiso 0.66667 0.33333 0.25000 1.000 0.0080(12) . . . . . .
Ba1 Ba Uiso 0.66667 0.33333 0.02209(1) 1.000 0.0070(1) . . . . . .
Ba2 Ba Uiso 0.00000 0.00000 0.05675(1) 1.000 0.0062(1) . . . . . .
Ba3 Ba Uiso 0.66667 0.33333 0.09143(1) 1.000 0.0070(1) . . . . . .
Ba4 Ba Uiso 0.33333 0.66667 0.13397(1) 1.000 0.0114(1) . . . . . .
Ba5 Ba Uiso 0.00000 0.00000 0.17069(1) 1.000 0.0068(1) . . . . . .

loop_
_geom_angle_atom_site_label_1
_geom_angle_atom_site_label_2
_geom_angle_atom_site_label_3
_geom_angle
_geom_angle_site_symmetry_1
_geom_angle_site_symmetry_2
_geom_angle_site_symmetry_3
_geom_angle_publ_flag
Fe1 Ba6 Fe2 129.30(3) . . . yes
Fe1 Ba6 O8 180.00(1) . . . yes
Fe1 Ba6 Fe2 129.30(3) . . 3_665 yes
Fe1 Ba6 Fe2 129.30(3) . . 5_565 yes
Fe2 Ba6 O8 50.70(3) . . . yes
Fe2 Ba6 Fe2 84.16(3) . . 3_665 yes
Fe2 Ba6 Fe2 84.16(4) . . 5_565 yes
Fe2 Ba6 O8 50.70(3) 3_665 . . yes
Fe2 Ba6 O8 50.70(3) 5_565 . . yes
Fe2 Ba6 Fe2 84.16(4) 3_665 . 5_565 yes
Ba6 Fe1 O5 114.45(7) . . 1_565 yes
Ba6 Fe1 O5 114.45(7) . . 3_555 yes
Ba6 Fe1 O5 114.45(8) . . 5_665 yes
O5 Fe1 O8 114.45(7) 1_565 . . yes
O5 Fe1 O8 114.45(7) 3_555 . . yes
O5 Fe1 O8 114.45(8) 5_665 . . yes
O5 Fe1 O5 104.06(9) 1_565 . 3_555 yes
O5 Fe1 O5 104.06(9) 1_565 . 5_665 yes
O5 Fe1 O5 104.06(8) 3_555 . 5_665 yes
Ba6 Fe2 Fe7 83.77(2) . . . yes
Ba6 Fe2 O6 82.61(8) . . . yes
Ba6 Fe2 O7 89.25(5) . . . yes
Ba6 Fe2 O8 7.2(4) . . . yes
Ba6 Fe2 O9 173.59(5) . . . yes
Ba6 Fe2 Fe7 83.77(2) . . 1_665 yes
Ba6 Fe2 Fe2 132.08(4) . . 3_655 yes
Ba6 Fe2 Fe2 47.92(2) . . 3_665 yes
Ba6 Fe2 O7 89.25(4) . . 3_665 yes
Ba6 Fe2 Fe2 47.92(2) . . 5_565 yes
Ba6 Fe2 Fe2 132.08(4) . . 5_665 yes
Ba6 Fe2 O6 82.61(10) . . 5_665 yes
Ba6 Fe2 Fe2 129.30(4) . . 7_665 yes
Fe7 Fe2 O6 41.79(8) . . . yes
Fe7 Fe2 O7 46.54(1) . . . yes
Fe7 Fe2 O8 84.44(5) . . . yes
Fe7 Fe2 O9 95.64(1) . . . yes
Fe7 Fe2 Fe7 164.07(4) . . 1_665 yes
Fe2 Fe2 Fe7 61.98(1) 3_655 . . yes
Fe2 Fe2 Fe7 118.02(2) 3_665 . . yes
Fe7 Fe2 O7 143.03(5) . . 3_665 yes
Fe2 Fe2 Fe7 58.63(2) 5_565 . . yes
Fe2 Fe2 Fe7 121.37(2) 5_665 . . yes
Fe7 Fe2 O6 126.33(8) . . 5_665 yes
Fe2 Fe2 Fe7 97.78(3) 7_665 . . yes
O6 Fe2 O7 88.32(8) . . . yes
O6 Fe2 O8 87.9(3) . . . yes
O6 Fe2 O9 92.68(8) . . . yes
Fe7 Fe2 O6 126.33(8) 1_665 . . yes
Fe2 Fe2 O6 49.48(8) 3_655 . . yes
Fe2 Fe2 O6 130.52(8) 3_665 . . yes
O6 Fe2 O7 170.06(7) . . 3_665 yes
Fe2 Fe2 O6 88.52(10) 5_565 . . yes
Fe2 Fe2 O6 91.48(10) 5_665 . . yes
O6 Fe2 O6 84.99(11) . . 5_665 yes
Fe2 Fe2 O6 130.04(6) 7_665 . . yes
O7 Fe2 O8 84.5(3) . . . yes
O7 Fe2 O9 94.98(5) . . . yes
Fe7 Fe2 O7 143.03(3) 1_665 . . yes
Fe2 Fe2 O7 89.75(4) 3_655 . . yes
Fe2 Fe2 O7 90.25(4) 3_665 . . yes
O7 Fe2 O7 97.30(5) . . 3_665 yes
Fe2 Fe2 O7 41.72(5) 5_565 . . yes
Fe2 Fe2 O7 138.28(6) 5_665 . . yes
O6 Fe2 O7 170.06(10) 5_665 . . yes
Fe2 Fe2 O7 59.81(4) 7_665 . . yes
O8 Fe2 O9 179.2(4) . . . yes
Fe7 Fe2 O8 84.44(5) 1_665 . . yes
Fe2 Fe2 O8 137.2(3) 3_655 . . yes
Fe2 Fe2 O8 42.8(3) 3_665 . . yes
O7 Fe2 O8 84.5(3) 3_665 . . yes
Fe2 Fe2 O8 42.8(3) 5_565 . . yes
Fe2 Fe2 O8 137.2(3) 5_665 . . yes
O6 Fe2 O8 87.9(3) 5_665 . . yes
Fe2 Fe2 O8 122.1(4) 7_665 . . yes
Fe7 Fe2 O9 95.64(2) 1_665 . . yes
Fe2 Fe2 O9 43.35(2) 3_655 . . yes
Fe2 Fe2 O9 136.65(3) 3_665 . . yes
O7 Fe2 O9 94.98(5) 3_665 . . yes
Fe2 Fe2 O9 136.65(4) 5_565 . . yes
Fe2 Fe2 O9 43.35(2) 5_665 . . yes
O6 Fe2 O9 92.68(10) 5_665 . . yes
Fe2 Fe2 O9 57.11(3) 7_665 . . yes
Fe2 Fe2 Fe7 121.37(2) 3_655 . 1_665 yes
Fe2 Fe2 Fe7 58.63(1) 3_665 . 1_665 yes
Fe7 Fe2 O7 46.54(3) 1_665 . 3_665 yes
Fe2 Fe2 Fe7 118.02(2) 5_565 . 1_665 yes
Fe2 Fe2 Fe7 61.98(2) 5_665 . 1_665 yes
Fe7 Fe2 O6 41.79(8) 1_665 . 5_665 yes
Fe2 Fe2 Fe7 97.78(3) 7_665 . 1_665 yes
Fe2 Fe2 Fe2 180.00 3_655 . 3_665 yes
Fe2 Fe2 O7 138.28(5) 3_655 . 3_665 yes
Fe2 Fe2 Fe2 120.00(2) 3_655 . 5_565 yes
Fe2 Fe2 Fe2 60.00(2) 3_655 . 5_665 yes
Fe2 Fe2 O6 91.47(9) 3_655 . 5_665 yes
Fe2 Fe2 Fe2 90.00(3) 3_655 . 7_665 yes
Fe2 Fe2 O7 41.72(3) 3_665 . 3_665 yes
Fe2 Fe2 Fe2 60.00(2) 3_665 . 5_565 yes
Fe2 Fe2 Fe2 120.00(2) 3_665 . 5_665 yes
Fe2 Fe2 O6 88.53(9) 3_665 . 5_665 yes
Fe2 Fe2 Fe2 90.00(3) 3_665 . 7_665 yes
Fe2 Fe2 O7 90.25(4) 5_565 . 3_665 yes
Fe2 Fe2 O7 89.75(4) 5_665 . 3_665 yes
O6 Fe2 O7 88.32(8) 5_665 . 3_665 yes
Fe2 Fe2 O7 59.81(4) 7_665 . 3_665 yes
Fe2 Fe2 Fe2 180.00 5_565 . 5_665 yes
Fe2 Fe2 O6 130.53(10) 5_565 . 5_665 yes
Fe2 Fe2 Fe2 90.00(3) 5_565 . 7_665 yes
Fe2 Fe2 O6 49.47(10) 5_665 . 5_665 yes
Fe2 Fe2 Fe2 90.00(3) 5_665 . 7_665 yes
Fe2 Fe2 O6 130.04(9) 7_665 . 5_665 yes
Fe2 Fe7 O6 46.27(5) . . . yes
Fe2 Fe7 O7 44.22(5) . . . yes
Fe2 Fe7 Fe2 164.07(4) . . 1_445 yes
Fe2 Fe7 Fe2 118.20(2) . . 3_555 yes
Fe2 Fe7 O6 95.30(8) . . 3_555 yes
Fe2 Fe7 O7 123.85(5) . . 3_555 yes
Fe2 Fe7 Fe2 56.04(2) . . 3_655 yes
Fe2 Fe7 Fe2 118.20(2) . . 5_555 yes
Fe2 Fe7 O6 143.11(11) . . 5_555 yes
Fe2 Fe7 O7 83.54(6) . . 5_555 yes
Fe2 Fe7 Fe2 62.75(2) . . 5_565 yes
Fe2 Fe7 Fe7 82.22(2) . . 7_555 yes
O6 Fe7 O7 90.48(7) . . . yes
Fe2 Fe7 O6 143.10(5) 1_445 . . yes
Fe2 Fe7 O6 143.10(8) 3_555 . . yes
O6 Fe7 O6 97.66(11) . . 3_555 yes
O6 Fe7 O7 167.58(9) . . 3_555 yes
Fe2 Fe7 O6 46.27(8) 3_655 . . yes
Fe2 Fe7 O6 95.31(6) 5_555 . . yes
O6 Fe7 O6 97.67(11) . . 5_555 yes
O6 Fe7 O7 90.48(10) . . 5_555 yes
Fe2 Fe7 O6 95.31(5) 5_565 . . yes
Fe7 Fe7 O6 119.63(8) 7_555 . . yes
Fe2 Fe7 O7 123.85(5) 1_445 . . yes
Fe2 Fe7 O7 83.54(7) 3_555 . . yes
O6 Fe7 O7 90.48(9) 3_555 . . yes
O7 Fe7 O7 80.04(7) . . 3_555 yes
Fe2 Fe7 O7 83.54(7) 3_655 . . yes
Fe2 Fe7 O7 123.85(5) 5_555 . . yes
O6 Fe7 O7 167.58(9) 5_555 . . yes
O7 Fe7 O7 80.04(7) . . 5_555 yes
Fe2 Fe7 O7 44.22(5) 5_565 . . yes
Fe7 Fe7 O7 47.95(2) 7_555 . . yes
Fe2 Fe7 Fe2 62.75(2) 1_445 . 3_555 yes
Fe2 Fe7 O6 95.31(8) 1_445 . 3_555 yes
Fe2 Fe7 O7 44.22(5) 1_445 . 3_555 yes
Fe2 Fe7 Fe2 118.20(2) 1_445 . 3_655 yes
Fe2 Fe7 Fe2 56.04(2) 1_445 . 5_555 yes
Fe2 Fe7 O6 46.26(10) 1_445 . 5_555 yes
Fe2 Fe7 O7 83.54(6) 1_445 . 5_555 yes
Fe2 Fe7 Fe2 118.20(2) 1_445 . 5_565 yes
Fe2 Fe7 Fe7 82.22(2) 1_445 . 7_555 yes
Fe2 Fe7 O6 46.27(7) 3_555 . 3_555 yes
Fe2 Fe7 O7 44.22(4) 3_555 . 3_555 yes
Fe2 Fe7 Fe2 164.07(4) 3_555 . 3_655 yes
Fe2 Fe7 Fe2 118.20(2) 3_555 . 5_555 yes
Fe2 Fe7 O6 95.30(11) 3_555 . 5_555 yes
Fe2 Fe7 O7 123.85(6) 3_555 . 5_555 yes
Fe2 Fe7 Fe2 56.04(2) 3_555 . 5_565 yes
Fe2 Fe7 Fe7 82.22(2) 3_555 . 7_555 yes
O6 Fe7 O7 90.48(8) 3_555 . 3_555 yes
Fe2 Fe7 O6 143.10(8) 3_655 . 3_555 yes
Fe2 Fe7 O6 143.11(9) 5_555 . 3_555 yes
O6 Fe7 O6 97.66(13) 3_555 . 5_555 yes
O6 Fe7 O7 167.57(9) 3_555 . 5_555 yes
Fe2 Fe7 O6 46.26(8) 5_565 . 3_555 yes
Fe7 Fe7 O6 119.63(7) 7_555 . 3_555 yes
Fe2 Fe7 O7 123.85(4) 3_655 . 3_555 yes
Fe2 Fe7 O7 83.54(5) 5_555 . 3_555 yes
O6 Fe7 O7 90.48(11) 5_555 . 3_555 yes
O7 Fe7 O7 80.04(7) 3_555 . 5_555 yes
Fe2 Fe7 O7 83.54(5) 5_565 . 3_555 yes
Fe7 Fe7 O7 47.95(3) 7_555 . 3_555 yes
Fe2 Fe7 Fe2 62.75(2) 3_655 . 5_555 yes
Fe2 Fe7 O6 95.32(11) 3_655 . 5_555 yes
Fe2 Fe7 O7 44.22(6) 3_655 . 5_555 yes
Fe2 Fe7 Fe2 118.20(2) 3_655 . 5_565 yes
Fe2 Fe7 Fe7 82.22(2) 3_655 . 7_555 yes
Fe2 Fe7 O6 46.27(10) 5_555 . 5_555 yes
Fe2 Fe7 O7 44.22(5) 5_555 . 5_555 yes
Fe2 Fe7 Fe2 164.07(4) 5_555 . 5_565 yes
Fe2 Fe7 Fe7 82.22(2) 5_555 . 7_555 yes
O6 Fe7 O7 90.49(11) 5_555 . 5_555 yes
Fe2 Fe7 O6 143.10(11) 5_565 . 5_555 yes
Fe7 Fe7 O6 119.63(8) 7_555 . 5_555 yes
Fe2 Fe7 O7 123.85(5) 5_565 . 5_555 yes
Fe7 Fe7 O7 47.95(5) 7_555 . 5_555 yes
Fe2 Fe7 Fe7 82.22(2) 5_565 . 7_555 yes
O1 Ti1 O1 91.10(8) . . 3_555 yes
O1 Ti1 O1 91.10(8) . . 5_555 yes
O1 Ti1 O1 180.00 . . 8_555 yes
O1 Ti1 O1 88.90(8) . . 10_555 yes
O1 Ti1 O1 88.90(8) . . 12_555 yes
O1 Ti1 O1 91.10(8) 3_555 . 5_555 yes
O1 Ti1 O1 88.90(8) 3_555 . 8_555 yes
O1 Ti1 O1 180.00 3_555 . 10_555 yes
O1 Ti1 O1 88.90(8) 3_555 . 12_555 yes
O1 Ti1 O1 88.90(8) 5_555 . 8_555 yes
O1 Ti1 O1 88.90(8) 5_555 . 10_555 yes
O1 Ti1 O1 180.00 5_555 . 12_555 yes
O1 Ti1 O1 91.10(8) 8_555 . 10_555 yes
O1 Ti1 O1 91.10(8) 8_555 . 12_555 yes
O1 Ti1 O1 91.10(8) 10_555 . 12_555 yes
Ti3 Ti2 O1 120.25(7) . . . yes
Ti3 Ti2 O2 46.83(7) . . . yes
Ti3 Ti2 O1 120.25(7) . . 3_665 yes
Ti3 Ti2 O2 46.83(6) . . 3_665 yes
Ti3 Ti2 O1 120.25(7) . . 5_565 yes
Ti3 Ti2 O2 46.83(7) . . 5_565 yes
O1 Ti2 O2 91.69(7) . . . yes
O1 Ti2 O1 96.86(8) . . 3_665 yes
O1 Ti2 O2 91.69(9) . . 3_665 yes
O1 Ti2 O1 96.86(8) . . 5_565 yes
O1 Ti2 O2 167.08(10) . . 5_565 yes
O1 Ti2 O2 167.08(10) 3_665 . . yes
O2 Ti2 O2 78.35(10) . . 3_665 yes
O1 Ti2 O2 91.69(10) 5_565 . . yes
O2 Ti2 O2 78.35(9) . . 5_565 yes
O1 Ti2 O2 91.69(8) 3_665 . 3_665 yes
O1 Ti2 O1 96.86(8) 3_665 . 5_565 yes
O1 Ti2 O2 91.69(10) 3_665 . 5_565 yes
O1 Ti2 O2 167.08(10) 5_565 . 3_665 yes
O2 Ti2 O2 78.35(11) 3_665 . 5_565 yes
O1 Ti2 O2 91.69(10) 5_565 . 5_565 yes
Ti2 Ti3 O2 48.75(7) . . . yes
Ti2 Ti3 O3 122.77(6) . . . yes
Ti2 Ti3 O2 48.75(7) . . 3_665 yes
Ti2 Ti3 O3 122.77(7) . . 3_665 yes
Ti2 Ti3 O2 48.75(7) . . 5_565 yes
Ti2 Ti3 O3 122.77(7) . . 5_565 yes
O2 Ti3 O3 92.34(7) . . . yes
O2 Ti3 O2 81.25(10) . . 3_665 yes
O2 Ti3 O3 171.52(10) . . 3_665 yes
O2 Ti3 O2 81.25(10) . . 5_565 yes
O2 Ti3 O3 92.34(10) . . 5_565 yes
O2 Ti3 O3 92.34(9) 3_665 . . yes
O3 Ti3 O3 93.47(8) . . 3_665 yes
O2 Ti3 O3 171.52(10) 5_565 . . yes
O3 Ti3 O3 93.47(8) . . 5_565 yes
O2 Ti3 O3 92.34(8) 3_665 . 3_665 yes
O2 Ti3 O2 81.25(11) 3_665 . 5_565 yes
O2 Ti3 O3 171.52(10) 3_665 . 5_565 yes
O2 Ti3 O3 92.34(10) 5_565 . 3_665 yes
O3 Ti3 O3 93.47(8) 3_665 . 5_565 yes
O2 Ti3 O3 92.34(10) 5_565 . 5_565 yes
O3 Ti4 O4 89.26(7) . . . yes
O3 Ti4 O3 93.27(8) . . 3_555 yes
O3 Ti4 O4 89.25(9) . . 3_555 yes
O3 Ti4 O3 93.27(8) . . 5_555 yes
O3 Ti4 O4 176.31(10) . . 5_555 yes
O3 Ti4 O4 176.31(10) 3_555 . . yes
O4 Ti4 O4 88.09(9) . . 3_555 yes
O3 Ti4 O4 89.26(9) 5_555 . . yes
O4 Ti4 O4 88.09(9) . . 5_555 yes
O3 Ti4 O4 89.26(7) 3_555 . 3_555 yes
O3 Ti4 O3 93.27(8) 3_555 . 5_555 yes
O3 Ti4 O4 89.25(10) 3_555 . 5_555 yes
O3 Ti4 O4 176.31(10) 5_555 . 3_555 yes
O4 Ti4 O4 88.09(11) 3_555 . 5_555 yes
O3 Ti4 O4 89.27(10) 5_555 . 5_555 yes
Ti6 Ti5 O4 118.29(8) . . . yes
Ti6 Ti5 O5 45.24(5) . . . yes
Ti6 Ti5 O4 118.30(7) . . 3_655 yes
Ti6 Ti5 O5 45.24(5) . . 3_655 yes
Ti6 Ti5 O4 118.29(8) . . 5_665 yes
Ti6 Ti5 O5 45.24(6) . . 5_665 yes
O4 Ti5 O5 91.21(7) . . . yes
O4 Ti5 O4 99.38(10) . . 3_655 yes
O4 Ti5 O5 163.53(10) . . 3_655 yes
O4 Ti5 O4 99.39(10) . . 5_665 yes
O4 Ti5 O5 91.21(9) . . 5_665 yes
O4 Ti5 O5 91.22(9) 3_655 . . yes
O5 Ti5 O5 75.89(7) . . 3_655 yes
O4 Ti5 O5 163.53(10) 5_665 . . yes
O5 Ti5 O5 75.89(7) . . 5_665 yes
O4 Ti5 O5 91.21(8) 3_655 . 3_655 yes
O4 Ti5 O4 99.37(12) 3_655 . 5_665 yes
O4 Ti5 O5 163.53(10) 3_655 . 5_665 yes
O4 Ti5 O5 91.21(10) 5_665 . 3_655 yes
O5 Ti5 O5 75.89(7) 3_655 . 5_665 yes
O4 Ti5 O5 91.22(10) 5_665 . 5_665 yes
Ti5 Ti6 O5 50.40(6) . . . yes
Ti5 Ti6 O6 125.05(8) . . . yes
Ti5 Ti6 O5 50.40(6) . . 3_655 yes
Ti5 Ti6 O6 125.05(7) . . 3_655 yes
Ti5 Ti6 O5 50.40(7) . . 5_665 yes
Ti5 Ti6 O6 125.05(8) . . 5_665 yes
O5 Ti6 O6 92.90(7) . . . yes
O5 Ti6 O5 83.71(8) . . 3_655 yes
O5 Ti6 O6 92.91(10) . . 3_655 yes
O5 Ti6 O5 83.71(8) . . 5_665 yes
O5 Ti6 O6 175.44(10) . . 5_665 yes
O5 Ti6 O6 175.44(10) 3_655 . . yes
O6 Ti6 O6 90.31(11) . . 3_655 yes
O5 Ti6 O6 92.90(10) 5_665 . . yes
O6 Ti6 O6 90.32(11) . . 5_665 yes
O5 Ti6 O6 92.90(8) 3_655 . 3_655 yes
O5 Ti6 O5 83.71(8) 3_655 . 5_665 yes
O5 Ti6 O6 92.90(11) 3_655 . 5_665 yes
O5 Ti6 O6 175.45(10) 5_665 . 3_655 yes
O6 Ti6 O6 90.30(13) 3_655 . 5_665 yes
O5 Ti6 O6 92.91(11) 5_665 . 5_665 yes
Ti1 O1 Ti2 175.76(12) . . . yes
Ti2 O2 Ti3 84.42(10) . . . yes
Ti3 O3 Ti4 179.86(13) . . . yes
Ti4 O4 Ti5 171.69(15) . . . yes
Ti5 O5 Ti6 84.37(3) . . . yes
Fe1 O5 Ti5 159.69(12) 1_545 . . yes
Fe1 O5 Ti6 115.95(13) 1_545 . . yes
Fe2 O6 Fe7 91.94(11) . . . yes
Fe2 O6 Ti6 92.17(8) . . . yes
Fe2 O6 Fe2 81.05(10) . . 3_655 yes
Fe7 O6 Ti6 174.59(16) . . . yes
Fe2 O6 Fe7 91.94(9) 3_655 . . yes
Fe2 O6 Ti6 92.17(14) 3_655 . . yes
Fe2 O7 Fe7 89.24(5) . . . yes
Fe2 O7 Fe2 96.56(3) . . 5_565 yes
Fe2 O7 Fe7 131.34(11) . . 7_555 yes
Fe2 O7 Fe2 60.38(7) . . 7_665 yes
Fe2 O7 Fe2 128.32(1) . . 11_555 yes
Fe2 O7 Fe7 89.24(5) 5_565 . . yes
Fe7 O7 Fe7 84.11(2) . . 7_555 yes
Fe2 O7 Fe7 131.34(11) 7_665 . . yes
Fe2 O7 Fe7 131.34(11) 11_555 . . yes
Fe2 O7 Fe7 131.34(11) 5_565 . 7_555 yes
Fe2 O7 Fe2 128.32(2) 5_565 . 7_665 yes
Fe2 O7 Fe2 60.38(7) 5_565 . 11_555 yes
Fe2 O7 Fe7 89.24(5) 7_665 . 7_555 yes
Fe2 O7 Fe7 89.24(5) 11_555 . 7_555 yes
Fe2 O7 Fe2 96.56(3) 7_665 . 11_555 yes
Ba6 O8 Fe2 122.1(4) . . . yes
Ba6 O8 Fe2 122.1(4) . . 3_665 yes
Ba6 O8 Fe2 122.1(4) . . 5_565 yes
Fe1 O8 Fe2 122.1(4) . . . yes
Fe1 O8 Fe2 122.1(4) . . 3_665 yes
Fe1 O8 Fe2 122.1(4) . . 5_565 yes
Fe2 O8 Fe2 94.4(6) . . 3_665 yes
Fe2 O8 Fe2 94.4(6) . . 5_565 yes
Fe2 O8 Fe2 94.4(6) 3_665 . 5_565 yes
Fe2 O9 Fe2 93.31(2) . . 3_655 yes
Fe2 O9 Fe2 93.31(3) . . 5_665 yes
Fe2 O9 Fe2 65.78(4) . . 7_665 yes
Fe2 O9 Fe2 130.35(3) . . 9_555 yes
Fe2 O9 Fe2 130.35(1) . . 11_655 yes
Fe2 O9 Fe2 93.31(3) 3_655 . 5_665 yes
Fe2 O9 Fe2 130.35(2) 3_655 . 7_665 yes
Fe2 O9 Fe2 65.78(4) 3_655 . 9_555 yes
Fe2 O9 Fe2 130.35(2) 3_655 . 11_655 yes
Fe2 O9 Fe2 130.35(3) 5_665 . 7_665 yes
Fe2 O9 Fe2 130.35(3) 5_665 . 9_555 yes
Fe2 O9 Fe2 65.78(4) 5_665 . 11_655 yes
Fe2 O9 Fe2 93.31(3) 7_665 . 9_555 yes
Fe2 O9 Fe2 93.31(3) 7_665 . 11_655 yes
Fe2 O9 Fe2 93.31(3) 9_555 . 11_655 yes

loop_
_geom_bond_atom_site_label_1
_geom_bond_atom_site_label_2
_geom_bond_distance
_geom_bond_site_symmetry_1
_geom_bond_site_symmetry_2
_geom_bond_publ_flag
Ba6 Fe1 1.5124(15) . . yes
Ba6 Fe2 2.2555(9) . . yes
Ba6 O8 0.334(18) . . yes
Ba6 Fe2 2.2554(9) . 3_665 yes
Ba6 Fe2 2.2554(10) . 5_565 yes
Fe1 O8 1.847(18) . . yes
Fe1 O5 1.9746(11) . 1_565 yes
Fe1 O5 1.9746(15) . 3_555 yes
Fe1 O5 1.975(2) . 5_665 yes
Fe2 Fe7 2.9033(4) . . yes
Fe2 O6 2.0990(17) . . yes
Fe2 O7 2.0250(18) . . yes
Fe2 O8 2.060(10) . . yes
Fe2 O9 1.8754(7) . . yes
Fe2 Fe7 2.9033(4) . 1_665 yes
Fe2 Fe2 2.7276(6) . 3_655 yes
Fe2 Fe2 3.0230(6) . 3_665 yes
Fe2 O7 2.0250(18) . 3_665 yes
Fe2 Fe2 3.0230(10) . 5_565 yes
Fe2 Fe2 2.7276(10) . 5_665 yes
Fe2 O6 2.099(3) . 5_665 yes
Fe2 Fe2 2.0367(13) . 7_665 yes
Fe7 O6 1.936(3) . . yes
Fe7 O7 2.1074(5) . . yes
Fe7 O6 1.936(2) . 3_555 yes
Fe7 O7 2.1074(12) . 3_555 yes
Fe7 O6 1.936(3) . 5_555 yes
Fe7 O7 2.1074(19) . 5_555 yes
Fe7 Fe7 2.8232(11) . 7_555 yes
Ti1 O1 2.0035(14) . . yes
Ti1 O1 2.0035(16) . 3_555 yes
Ti1 O1 2.004(2) . 5_555 yes
Ti1 O1 2.0035(14) . 8_555 yes
Ti1 O1 2.0035(16) . 10_555 yes
Ti1 O1 2.004(2) . 12_555 yes
Ti2 Ti3 2.6912(14) . . yes
Ti2 O1 1.9317(13) . . yes
Ti2 O2 2.033(3) . . yes
Ti2 O1 1.9317(16) . 3_665 yes
Ti2 O2 2.033(2) . 3_665 yes
Ti2 O1 1.932(2) . 5_565 yes
Ti2 O2 2.033(3) . 5_565 yes
Ti3 O2 1.972(3) . . yes
Ti3 O3 1.9952(14) . . yes
Ti3 O2 1.972(2) . 3_665 yes
Ti3 O3 1.9952(17) . 3_665 yes
Ti3 O2 1.972(3) . 5_565 yes
Ti3 O3 1.995(2) . 5_565 yes
Ti4 O3 1.9565(14) . . yes
Ti4 O4 2.057(3) . . yes
Ti4 O3 1.9565(17) . 3_555 yes
Ti4 O4 2.057(2) . 3_555 yes
Ti4 O3 1.957(2) . 5_555 yes
Ti4 O4 2.057(3) . 5_555 yes
Ti5 Ti6 2.7698(12) . . yes
Ti5 O4 1.896(3) . . yes
Ti5 O5 2.1445(18) . . yes
Ti5 O4 1.895(2) . 3_655 yes
Ti5 O5 2.145(2) . 3_655 yes
Ti5 O4 1.896(3) . 5_665 yes
Ti5 O5 2.145(2) . 5_665 yes
Ti6 O5 1.9761(17) . . yes
Ti6 O6 2.000(3) . . yes
Ti6 O5 1.9761(19) . 3_655 yes
Ti6 O6 2.000(2) . 3_655 yes
Ti6 O5 1.976(2) . 5_665 yes
Ti6 O6 2.000(3) . 5_665 yes

loop_
_geom_torsion_atom_site_label_1
_geom_torsion_atom_site_label_2
_geom_torsion_atom_site_label_3
_geom_torsion_atom_site_label_4
_geom_torsion
_geom_torsion_site_symmetry_1
_geom_torsion_site_symmetry_2
_geom_torsion_site_symmetry_3
_geom_torsion_site_symmetry_4
_geom_torsion_publ_flag
Fe2 Ba6 Fe1 O8 150.00 . . . . no
Fe1 Ba6 Fe2 Fe7 -85.03(2) . . . . no
Fe1 Ba6 Fe2 O6 -42.94(8) . . . . no
Fe1 Ba6 Fe2 O7 -131.34(2) . . . . no
Fe1 Ba6 Fe2 O8 -179.97(5) . . . . no
O8 Ba6 Fe2 Fe7 94.98(2) . . . . no
O8 Ba6 Fe2 O6 137.06(8) . . . . no
O8 Ba6 Fe2 O7 48.66(2) . . . . no
Fe2 Ba6 O8 Fe1 -150.00 . . . . no
Ba6 Fe1 O8 Fe2 -30.00 . . . . no
Ba6 Fe2 Fe7 O6 85.86(11) . . . . no
Ba6 Fe2 Fe7 O7 -94.90(7) . . . . no
O6 Fe2 Fe7 O7 179.24(13) . . . . no
O7 Fe2 Fe7 O6 -179.24(13) . . . . no
O8 Fe2 Fe7 O6 93.1(5) . . . . no
O8 Fe2 Fe7 O7 -87.7(4) . . . . no
O9 Fe2 Fe7 O6 -87.72(11) . . . . no
O9 Fe2 Fe7 O7 91.52(7) . . . . no
Ba6 Fe2 O6 Fe7 -88.91(9) . . . . no
Ba6 Fe2 O6 Ti6 87.57(8) . . . . no
Fe7 Fe2 O6 Ti6 176.48(16) . . . . no
O7 Fe2 O6 Fe7 0.55(9) . . . . no
O7 Fe2 O6 Ti6 177.03(10) . . . . no
O8 Fe2 O6 Fe7 -84.0(3) . . . . no
O8 Fe2 O6 Ti6 92.5(3) . . . . no
O9 Fe2 O6 Fe7 95.46(9) . . . . no
O9 Fe2 O6 Ti6 -88.07(8) . . . . no
Ba6 Fe2 O7 Fe7 82.12(5) . . . . no
O6 Fe2 O7 Fe7 -0.51(9) . . . . no
O8 Fe2 O7 Fe7 87.6(3) . . . . no
O9 Fe2 O7 Fe7 -93.06(5) . . . . no
Ba6 Fe2 O8 Fe1 0.02(4) . . . . no
Fe7 Fe2 O8 Ba6 -84.28(5) . . . . no
Fe7 Fe2 O8 Fe1 -84.28(5) . . . . no
O6 Fe2 O8 Ba6 -42.53(8) . . . . no
O6 Fe2 O8 Fe1 -42.53(8) . . . . no
O7 Fe2 O8 Ba6 -131.05(4) . . . . no
O7 Fe2 O8 Fe1 -131.05(4) . . . . no
O7 Fe7 O6 Fe2 -0.53(9) . . . . no
O6 Fe7 O7 Fe2 0.55(9) . . . . no
O1 Ti2 Ti3 O2 -60.00(8) . . . . no
O1 Ti2 Ti3 O3 0.00(8) . . . . no
O2 Ti2 Ti3 O3 60.00(8) . . . . no
O1 Ti2 O2 Ti3 131.54(7) . . . . no
O3 Ti3 O2 Ti2 -133.21(7) . . . . no
O4 Ti5 Ti6 O5 60.00(8) . . . . no
O4 Ti5 Ti6 O6 0.00(8) . . . . no
O5 Ti5 Ti6 O6 -60.00(9) . . . . no
O4 Ti5 O5 Ti6 -130.29(8) . . . . no
O6 Ti6 O5 Ti5 134.77(9) . . . . no
Ti5 Ti6 O6 Fe2 -139.44(5) . . . . no
O5 Ti6 O6 Fe2 178.64(9) . . . . no
